data_4516692
loop_
_publ_author_name
'Kim, Hyunwoo'
'Chang, Sukbok'

_publ_section_title
;
 Iridium-Catalyzed Direct C--H Amination with Alkylamines: Facile
 Oxidative Insertion of Amino Group into Iridacycle
;
_journal_issue 11
_journal_name_full 'ACS Catalysis'
_journal_page_first 6665
_journal_paper_doi 10.1021/acscatal.5b02165
_journal_volume 5
_journal_year 2015
_chemical_formula_moiety 'C124 H186 F24 Ir4 N12 O25 S8'
_chemical_formula_sum 'C124 H186 F24 Ir4 N12 O25 S8'
_chemical_formula_weight 3726.13
_space_group_IT_number 14
_space_group_name_Hall '-P 2ybc'
_space_group_name_H-M_alt 'P 1 21/c 1'
_symmetry_cell_setting monoclinic
_symmetry_space_group_name_H-M 'P 1 21/c 1'
_atom_sites_solution_hydrogens geom
_atom_sites_solution_primary direct
_atom_sites_solution_secondary difmap
_audit_creation_method SHELXL-97
_cell_angle_alpha 90.00
_cell_angle_beta 96.8149(16)
_cell_angle_gamma 90.00
_cell_formula_units_Z 1
_cell_length_a 11.1326(5)
_cell_length_b 28.0168(14)
_cell_length_c 13.6059(6)
_cell_measurement_reflns_used 176249
_cell_measurement_temperature 120(2)
_cell_measurement_theta_max 31.83
_cell_measurement_theta_min 2.62
_cell_volume 4213.7(3)
_computing_cell_refinement 'Bruker SMART'
_computing_data_collection 'Bruker SMART'
_computing_data_reduction 'Bruker SAINT'
_computing_molecular_graphics 'Bruker SHELXTL'
_computing_publication_material 'Bruker SHELXTL'
_computing_structure_refinement 'SHELXL-97 (Sheldrick, 2008)'
_computing_structure_solution 'SHELXS-97 (Sheldrick, 2008)'
_diffrn_ambient_temperature 120(2)
_diffrn_measured_fraction_theta_full 0.997
_diffrn_measured_fraction_theta_max 0.929
_diffrn_measurement_device_type 'Photon 100 CMOS detector'
_diffrn_measurement_method 'phi and omega scans'
_diffrn_radiation_monochromator graphite
_diffrn_radiation_source 'fine-focus sealed tube'
_diffrn_radiation_type MoK\a
_diffrn_radiation_wavelength 0.71073
_diffrn_reflns_av_R_equivalents 0.0563
_diffrn_reflns_av_sigmaI/netI 0.0472
_diffrn_reflns_limit_h_max 15
_diffrn_reflns_limit_h_min -15
_diffrn_reflns_limit_k_max 41
_diffrn_reflns_limit_k_min -41
_diffrn_reflns_limit_l_max 19
_diffrn_reflns_limit_l_min -19
_diffrn_reflns_number 176249
_diffrn_reflns_theta_full 25.00
_diffrn_reflns_theta_max 31.83
_diffrn_reflns_theta_min 2.62
_exptl_absorpt_coefficient_mu 3.334
_exptl_absorpt_correction_T_max 0.5144
_exptl_absorpt_correction_T_min 0.5144
_exptl_absorpt_correction_type multi-scan
_exptl_absorpt_process_details SADABS
_exptl_crystal_colour yellow
_exptl_crystal_density_diffrn 1.468
_exptl_crystal_density_meas ?
_exptl_crystal_density_method 'not measured'
_exptl_crystal_description platy
_exptl_crystal_F_000 1866
_exptl_crystal_size_max 0.23
_exptl_crystal_size_mid 0.23
_exptl_crystal_size_min 0.23
_refine_diff_density_max 1.339
_refine_diff_density_min -0.826
_refine_diff_density_rms 0.133
_refine_ls_extinction_method none
_refine_ls_goodness_of_fit_ref 1.022
_refine_ls_hydrogen_treatment constr
_refine_ls_matrix_type full
_refine_ls_number_parameters 480
_refine_ls_number_reflns 13415
_refine_ls_number_restraints 31
_refine_ls_restrained_S_all 1.021
_refine_ls_R_factor_all 0.0728
_refine_ls_R_factor_gt 0.0413
_refine_ls_shift/su_max 0.018
_refine_ls_shift/su_mean 0.000
_refine_ls_structure_factor_coef Fsqd
_refine_ls_weighting_details 'calc w=1/[\s^2^(Fo^2^)+(0.0552P)^2^+7.9808P] where P=(Fo^2^+2Fc^2^)/3'
_refine_ls_weighting_scheme calc
_refine_ls_wR_factor_gt 0.0939
_refine_ls_wR_factor_ref 0.1036
_reflns_number_gt 10388
_reflns_number_total 13415
_reflns_threshold_expression >2sigma(I)
_cod_data_source_file cs5b02165_si_002.cif
_cod_data_source_block n0343b-3
_cod_depositor_comments
;
The following automatic conversions were performed:

data item '_symmetry_cell_setting' value 'Monoclinic' was changed to
'monoclinic' in accordance with the
/home/saulius/struct/COD-crude-data/automatic-downloads/DataCite-retrospective/ACS/depositions/lib/dictionaries/cif_core.dic
dictionary named 'cif_core.dic' version 2.4.2 last updated on
2011-04-26.

data item '_exptl_crystal_density_meas' value 'not measured' was
changed to '?' -- the value is perceived as not measured.

Automatic conversion script
Id: cif_fix_values 6909 2019-04-08 15:41:33Z antanas 
;
_cod_original_sg_symbol_H-M P2(1)/c
_cod_database_code 4516692

loop_
_symmetry_equiv_pos_as_xyz
'x, y, z'
'-x, y+1/2, -z+1/2'
'-x, -y, -z'
'x, -y-1/2, z-1/2'

loop_
_atom_site_label
_atom_site_type_symbol
_atom_site_fract_x
_atom_site_fract_y
_atom_site_fract_z
_atom_site_U_iso_or_equiv
_atom_site_adp_type
_atom_site_occupancy
_atom_site_symmetry_multiplicity
_atom_site_calc_flag
_atom_site_refinement_flags
_atom_site_disorder_assembly
_atom_site_disorder_group
Ir1 Ir 0.368407(11) 0.121566(4) 0.791016(9) 0.02030(5) Uani 1 1 d . A 1
S2 S 0.77823(12) 0.85398(4) 0.83744(8) 0.0419(3) Uani 1 1 d . B 1
S1 S 0.58186(13) 0.85510(4) 0.69019(8) 0.0449(3) Uani 1 1 d . B 1
O2 O 0.6999(2) 0.02293(9) 1.04983(19) 0.0300(6) Uani 1 1 d . A 1
C12 C 0.5551(3) 0.06689(12) 0.9352(2) 0.0209(6) Uani 1 1 d . A 1
H12A H 0.5551 0.0932 0.9792 0.025 Uiso 1 1 calc R A 1
C2 C 0.3182(4) 0.18638(13) 0.6972(3) 0.0292(8) Uani 1 1 d . A 1
O1 O 0.3239(2) 0.06611(9) 0.68427(18) 0.0249(5) Uani 1 1 d . A 1
C13 C 0.6279(3) 0.02733(12) 0.9613(2) 0.0224(7) Uani 1 1 d . A 1
C16 C 0.4833(3) 0.02788(12) 0.7819(2) 0.0203(6) Uani 1 1 d . A 1
C14 C 0.6312(3) -0.01129(13) 0.8975(3) 0.0259(7) Uani 1 1 d . A 1
H14A H 0.6831 -0.0376 0.9154 0.031 Uiso 1 1 calc R A 1
C18 C 0.2894(4) -0.00943(15) 0.5392(3) 0.0376(9) Uani 1 1 d . A 1
N1 N 0.2417(3) 0.08441(10) 0.8712(2) 0.0238(6) Uani 1 1 d . A 1
H1A H 0.2566 0.0523 0.8643 0.029 Uiso 1 1 calc R A 1
H1B H 0.2625 0.0916 0.9370 0.029 Uiso 1 1 calc R A 1
C3 C 0.3007(4) 0.19710(12) 0.7956(3) 0.0283(7) Uani 1 1 d . A 1
N3 N 0.3811(3) -0.00534(11) 0.6278(2) 0.0285(6) Uani 1 1 d . A 1
H3A H 0.4334 -0.0289 0.6374 0.034 Uiso 1 1 calc R A 1
C5 C 0.5036(3) 0.17662(12) 0.7953(3) 0.0285(8) Uani 1 1 d . A 1
C1 C 0.4450(4) 0.17222(13) 0.6972(3) 0.0295(8) Uani 1 1 d . A 1
C4 C 0.4138(4) 0.18899(12) 0.8588(3) 0.0279(7) Uani 1 1 d . A 1
C7 C 0.2295(4) 0.19019(17) 0.6062(3) 0.0444(11) Uani 1 1 d . A 1
H7A H 0.2682 0.1802 0.5485 0.067 Uiso 1 1 calc R A 1
H7B H 0.2022 0.2233 0.5975 0.067 Uiso 1 1 calc R A 1
H7C H 0.1599 0.1695 0.6129 0.067 Uiso 1 1 calc R A 1
C10 C 0.6366(4) 0.17122(16) 0.8277(4) 0.0447(11) Uani 1 1 d . A 1
H10A H 0.6525 0.1761 0.8994 0.067 Uiso 1 1 calc R A 1
H10B H 0.6815 0.1950 0.7938 0.067 Uiso 1 1 calc R A 1
H10C H 0.6627 0.1391 0.8111 0.067 Uiso 1 1 calc R A 1
C9 C 0.4380(5) 0.20193(16) 0.9665(3) 0.0454(11) Uani 1 1 d . A 1
H9A H 0.3613 0.2088 0.9923 0.068 Uiso 1 1 calc R A 1
H9B H 0.4901 0.2302 0.9741 0.068 Uiso 1 1 calc R A 1
H9C H 0.4784 0.1752 1.0034 0.068 Uiso 1 1 calc R A 1
C8 C 0.1872(4) 0.21544(15) 0.8319(4) 0.0424(10) Uani 1 1 d . A 1
H8A H 0.2009 0.2197 0.9039 0.064 Uiso 1 1 calc R A 1
H8B H 0.1216 0.1925 0.8153 0.064 Uiso 1 1 calc R A 1
H8C H 0.1651 0.2461 0.8002 0.064 Uiso 1 1 calc R A 1
C6 C 0.5035(5) 0.15975(17) 0.6071(3) 0.0459(11) Uani 1 1 d . A 1
H6A H 0.4421 0.1591 0.5492 0.069 Uiso 1 1 calc R A 1
H6B H 0.5416 0.1283 0.6159 0.069 Uiso 1 1 calc R A 1
H6C H 0.5651 0.1837 0.5971 0.069 Uiso 1 1 calc R A 1
C11 C 0.4815(3) 0.06787(11) 0.8438(2) 0.0193(6) Uani 1 1 d . A 1
C15 C 0.5586(3) -0.01125(12) 0.8078(3) 0.0251(7) Uani 1 1 d . A 1
H15A H 0.5598 -0.0376 0.7640 0.030 Uiso 1 1 calc R A 1
C17 C 0.3934(3) 0.02983(12) 0.6944(2) 0.0218(6) Uani 1 1 d . A 1
C21 C 0.3299(5) -0.05042(19) 0.4784(4) 0.0518(13) Uani 1 1 d . A 1
H21A H 0.2721 -0.0546 0.4189 0.078 Uiso 1 1 calc R A 1
H21B H 0.3336 -0.0798 0.5179 0.078 Uiso 1 1 calc R A 1
H21C H 0.4102 -0.0434 0.4593 0.078 Uiso 1 1 calc R A 1
C20 C 0.2858(7) 0.0359(2) 0.4775(4) 0.079(2) Uani 1 1 d . A 1
H20A H 0.2250 0.0325 0.4196 0.119 Uiso 1 1 calc R A 1
H20B H 0.3654 0.0413 0.4555 0.119 Uiso 1 1 calc R A 1
H20C H 0.2647 0.0630 0.5175 0.119 Uiso 1 1 calc R A 1
C19 C 0.1688(5) -0.0209(3) 0.5742(5) 0.075(2) Uani 1 1 d . A 1
H19A H 0.1070 -0.0238 0.5169 0.113 Uiso 1 1 calc R A 1
H19B H 0.1464 0.0047 0.6175 0.113 Uiso 1 1 calc R A 1
H19C H 0.1749 -0.0511 0.6108 0.113 Uiso 1 1 calc R A 1
C22 C 0.1086(4) 0.09068(16) 0.8510(3) 0.0380(9) Uani 1 1 d . A 1
H22A H 0.0909 0.1226 0.8790 0.046 Uiso 1 1 calc R A 1
C23 C 0.0607(4) 0.09257(19) 0.7461(3) 0.0434(11) Uani 1 1 d . A 1
H23A H 0.0812 0.0625 0.7139 0.052 Uiso 1 1 calc R A 1
H23B H 0.1005 0.1190 0.7142 0.052 Uiso 1 1 calc R A 1
C25 C -0.1424(4) 0.06480(19) 0.7870(4) 0.0458(11) Uani 1 1 d . A 1
H25A H -0.2289 0.0738 0.7810 0.055 Uiso 1 1 calc R A 1
H25B H -0.1369 0.0326 0.7581 0.055 Uiso 1 1 calc R A 1
C27 C 0.0428(4) 0.05444(17) 0.9083(3) 0.0392(10) Uani 1 1 d . A 1
H27A H 0.0730 0.0566 0.9796 0.047 Uiso 1 1 calc R A 1
H27B H 0.0598 0.0219 0.8855 0.047 Uiso 1 1 calc R A 1
C24 C -0.0755(4) 0.0998(2) 0.7291(4) 0.0489(12) Uani 1 1 d . A 1
H24A H -0.0949 0.1327 0.7485 0.059 Uiso 1 1 calc R A 1
H24B H -0.1035 0.0961 0.6576 0.059 Uiso 1 1 calc R A 1
C26 C -0.0933(4) 0.0632(2) 0.8939(4) 0.0603(15) Uani 1 1 d . A 1
H26A H -0.1343 0.0374 0.9270 0.072 Uiso 1 1 calc R A 1
H26B H -0.1110 0.0938 0.9256 0.072 Uiso 1 1 calc R A 1
C28 C 0.7083(4) 0.06300(15) 1.1151(3) 0.0380(9) Uani 1 1 d . A 1
H28A H 0.7622 0.0552 1.1753 0.057 Uiso 1 1 calc R A 1
H28B H 0.6277 0.0708 1.1327 0.057 Uiso 1 1 calc R A 1
H28C H 0.7408 0.0904 1.0822 0.057 Uiso 1 1 calc R A 1
F3 F 0.5200(4) 0.78219(11) 0.7951(2) 0.0721(10) Uani 1 1 d . B 1
F1 F 0.4004(4) 0.84132(14) 0.7928(3) 0.0859(12) Uani 1 1 d . B 1
F2 F 0.4005(4) 0.79712(14) 0.6638(3) 0.0900(12) Uani 1 1 d . B 1
C29 C 0.4700(5) 0.81679(18) 0.7390(4) 0.0571(14) Uani 1 1 d . B 1
O4 O 0.6446(4) 0.82461(14) 0.6302(2) 0.0604(10) Uani 1 1 d . B 1
O3 O 0.5109(4) 0.89303(13) 0.6448(3) 0.0623(11) Uani 1 1 d . B 1
N2 N 0.6553(4) 0.87501(12) 0.7873(3) 0.0434(9) Uani 1 1 d . B 1
O5 O 0.7937(4) 0.86969(13) 0.9376(3) 0.0550(9) Uani 1 1 d . B 1
O6 O 0.8038(4) 0.80577(13) 0.8171(3) 0.0686(12) Uani 1 1 d . B 1
C30 C 0.8903(6) 0.8896(3) 0.7805(5) 0.0739(18) Uani 1 1 d . B 1
F6 F 0.9997(4) 0.87765(17) 0.8212(4) 0.1087(17) Uani 1 1 d . B 1
F5 F 0.8752(4) 0.93514(17) 0.7947(4) 0.1142(19) Uani 1 1 d . B 1
F4 F 0.8849(5) 0.8808(2) 0.6866(4) 0.123(2) Uani 1 1 d . B 1
O7 O 0.8860(14) 0.2168(6) 0.5598(17) 0.077(4) Uani 0.25 1 d PU C 1
C31 C 0.849(3) 0.2633(9) 0.681(3) 0.102(9) Uani 0.25 1 d PU C 1
H31A H 0.7637 0.2550 0.6814 0.153 Uiso 0.25 1 calc PR C 1
H31B H 0.8631 0.2959 0.7057 0.153 Uiso 0.25 1 calc PR C 1
H31C H 0.8993 0.2411 0.7240 0.153 Uiso 0.25 1 calc PR C 1
C32 C 0.876(3) 0.2605(11) 0.596(3) 0.094(7) Uani 0.25 1 d PU C 1
H32A H 0.9542 0.2771 0.5942 0.113 Uiso 0.25 1 calc PR C 1
H32B H 0.8142 0.2780 0.5520 0.113 Uiso 0.25 1 calc PR C 1
C33 C 0.903(2) 0.2124(10) 0.465(2) 0.082(6) Uani 0.25 1 d PU C 1
H33A H 0.9814 0.2262 0.4527 0.099 Uiso 0.25 1 calc PR C 1
H33B H 0.8373 0.2288 0.4219 0.099 Uiso 0.25 1 calc PR C 1
C34 C 0.900(2) 0.1587(10) 0.445(2) 0.078(7) Uani 0.25 1 d PU C 1
H34A H 0.9382 0.1419 0.5040 0.118 Uiso 0.25 1 calc PR C 1
H34B H 0.9433 0.1516 0.3886 0.118 Uiso 0.25 1 calc PR C 1
H34C H 0.8155 0.1481 0.4310 0.118 Uiso 0.25 1 calc PR C 1

loop_
_atom_site_aniso_label
_atom_site_aniso_U_11
_atom_site_aniso_U_22
_atom_site_aniso_U_33
_atom_site_aniso_U_23
_atom_site_aniso_U_13
_atom_site_aniso_U_12
Ir1 0.02254(7) 0.01672(7) 0.02127(7) 0.00095(5) 0.00105(5) 0.00164(5)
S2 0.0588(7) 0.0348(6) 0.0307(5) -0.0031(4) -0.0006(5) 0.0095(5)
S1 0.0710(8) 0.0295(5) 0.0311(5) -0.0046(4) -0.0069(5) 0.0139(5)
O2 0.0302(14) 0.0291(13) 0.0280(13) 0.0020(10) -0.0079(11) 0.0048(10)
C12 0.0187(15) 0.0210(15) 0.0227(16) -0.0016(12) 0.0011(12) -0.0013(12)
C2 0.038(2) 0.0193(16) 0.0291(18) 0.0066(14) 0.0002(15) 0.0029(14)
O1 0.0250(12) 0.0233(12) 0.0247(12) -0.0033(9) -0.0038(10) 0.0029(9)
C13 0.0197(15) 0.0245(16) 0.0229(16) 0.0054(13) 0.0018(12) -0.0014(12)
C16 0.0172(15) 0.0204(15) 0.0237(16) 0.0001(12) 0.0037(12) -0.0010(12)
C14 0.0235(17) 0.0231(17) 0.0304(18) 0.0030(13) 0.0009(14) 0.0051(13)
C18 0.040(2) 0.037(2) 0.032(2) -0.0121(16) -0.0116(17) 0.0054(17)
N1 0.0215(14) 0.0233(14) 0.0263(14) 0.0040(11) 0.0008(11) 0.0016(11)
C3 0.034(2) 0.0155(15) 0.036(2) 0.0033(13) 0.0064(15) 0.0025(13)
N3 0.0305(16) 0.0273(15) 0.0258(15) -0.0054(12) -0.0049(12) 0.0048(12)
C5 0.0287(18) 0.0183(16) 0.038(2) 0.0041(14) 0.0033(15) -0.0042(13)
C1 0.041(2) 0.0220(17) 0.0277(18) 0.0024(14) 0.0125(16) -0.0024(15)
C4 0.036(2) 0.0173(16) 0.0298(18) 0.0009(13) 0.0016(15) -0.0023(14)
C7 0.052(3) 0.042(2) 0.036(2) 0.0150(19) -0.0103(19) 0.000(2)
C10 0.031(2) 0.034(2) 0.067(3) 0.011(2) -0.004(2) -0.0099(17)
C9 0.076(3) 0.030(2) 0.030(2) -0.0083(16) 0.002(2) -0.008(2)
C8 0.047(3) 0.027(2) 0.057(3) 0.0033(18) 0.022(2) 0.0113(18)
C6 0.063(3) 0.041(2) 0.038(2) 0.0052(19) 0.024(2) 0.003(2)
C11 0.0163(14) 0.0184(15) 0.0229(15) 0.0018(12) 0.0014(12) 0.0000(11)
C15 0.0272(17) 0.0217(16) 0.0263(17) -0.0024(13) 0.0031(14) 0.0017(13)
C17 0.0204(16) 0.0216(16) 0.0231(16) -0.0001(12) 0.0009(12) 0.0011(12)
C21 0.054(3) 0.056(3) 0.040(2) -0.022(2) -0.017(2) 0.010(2)
C20 0.130(6) 0.055(3) 0.041(3) 0.002(2) -0.036(3) 0.008(4)
C19 0.038(3) 0.115(6) 0.070(4) -0.044(4) -0.007(3) -0.004(3)
C22 0.029(2) 0.044(2) 0.040(2) 0.0070(18) 0.0001(17) -0.0049(17)
C23 0.027(2) 0.062(3) 0.040(2) 0.013(2) -0.0008(17) -0.0055(19)
C25 0.023(2) 0.055(3) 0.058(3) 0.008(2) -0.0004(19) -0.0062(18)
C27 0.0265(19) 0.054(3) 0.037(2) 0.0149(19) 0.0026(16) -0.0049(18)
C24 0.033(2) 0.066(3) 0.044(3) 0.020(2) -0.0093(19) -0.004(2)
C26 0.034(2) 0.088(4) 0.060(3) 0.012(3) 0.008(2) -0.015(3)
C28 0.045(2) 0.035(2) 0.030(2) -0.0021(16) -0.0106(17) -0.0029(18)
F3 0.112(3) 0.0384(16) 0.066(2) 0.0046(14) 0.008(2) 0.0035(17)
F1 0.082(3) 0.065(2) 0.115(3) -0.027(2) 0.031(2) 0.003(2)
F2 0.094(3) 0.078(3) 0.091(3) -0.026(2) -0.018(2) -0.018(2)
C29 0.070(4) 0.040(3) 0.058(3) -0.017(2) -0.003(3) 0.005(2)
O4 0.088(3) 0.059(2) 0.0314(17) -0.0134(15) -0.0010(17) 0.022(2)
O3 0.089(3) 0.0368(17) 0.054(2) 0.0019(16) -0.021(2) 0.0160(19)
N2 0.061(3) 0.0311(19) 0.0355(19) -0.0084(14) -0.0042(18) 0.0111(16)
O5 0.068(2) 0.061(2) 0.0334(17) -0.0085(15) -0.0028(16) -0.0024(18)
O6 0.096(3) 0.0392(19) 0.062(2) -0.0090(17) -0.026(2) 0.027(2)
C30 0.064(4) 0.093(5) 0.068(4) 0.009(3) 0.021(3) 0.012(3)
F6 0.061(3) 0.132(5) 0.134(4) 0.012(3) 0.014(3) 0.004(2)
F5 0.115(4) 0.064(3) 0.172(6) 0.023(3) 0.055(4) -0.010(2)
F4 0.113(4) 0.189(6) 0.078(3) 0.018(3) 0.052(3) 0.006(3)
O7 0.042(7) 0.061(8) 0.127(12) -0.004(9) 0.014(9) -0.005(7)
C31 0.088(17) 0.046(13) 0.19(2) 0.013(14) 0.094(18) 0.017(12)
C32 0.063(12) 0.069(12) 0.150(17) -0.012(13) 0.008(13) -0.005(11)
C33 0.049(11) 0.078(12) 0.110(14) 0.005(12) -0.029(11) -0.010(10)
C34 0.061(14) 0.093(15) 0.084(16) -0.008(13) 0.023(13) -0.005(13)

loop_
_atom_type_symbol
_atom_type_description
_atom_type_scat_dispersion_real
_atom_type_scat_dispersion_imag
_atom_type_scat_source
C C 0.0033 0.0016 'International Tables Vol C Tables 4.2.6.8 and 6.1.1.4'
H H 0.0000 0.0000 'International Tables Vol C Tables 4.2.6.8 and 6.1.1.4'
N N 0.0061 0.0033 'International Tables Vol C Tables 4.2.6.8 and 6.1.1.4'
O O 0.0106 0.0060 'International Tables Vol C Tables 4.2.6.8 and 6.1.1.4'
F F 0.0171 0.0103 'International Tables Vol C Tables 4.2.6.8 and 6.1.1.4'
S S 0.1246 0.1234 'International Tables Vol C Tables 4.2.6.8 and 6.1.1.4'
Ir Ir -1.4442 7.9887 'International Tables Vol C Tables 4.2.6.8 and 6.1.1.4'

loop_
_geom_angle_atom_site_label_1
_geom_angle_atom_site_label_2
_geom_angle_atom_site_label_3
_geom_angle
C11 Ir1 C4 113.34(14)
C11 Ir1 O1 77.71(11)
C4 Ir1 O1 163.12(12)
C11 Ir1 C5 96.83(14)
C4 Ir1 C5 39.20(15)
O1 Ir1 C5 130.02(13)
C11 Ir1 N1 83.03(12)
C4 Ir1 N1 110.17(13)
O1 Ir1 N1 83.11(11)
C5 Ir1 N1 146.28(14)
C11 Ir1 C1 115.12(14)
C4 Ir1 C1 65.34(14)
O1 Ir1 C1 98.75(12)
C5 Ir1 C1 38.55(14)
N1 Ir1 C1 161.79(13)
C11 Ir1 C3 151.64(14)
C4 Ir1 C3 38.65(14)
O1 Ir1 C3 130.48(12)
C5 Ir1 C3 63.91(14)
N1 Ir1 C3 101.49(12)
C1 Ir1 C3 63.50(14)
C11 Ir1 C2 153.73(14)
C4 Ir1 C2 64.01(14)
O1 Ir1 C2 100.27(12)
C5 Ir1 C2 64.07(14)
N1 Ir1 C2 122.99(13)
C1 Ir1 C2 38.80(15)
C3 Ir1 C2 36.48(14)
O6 S2 O5 118.6(2)
O6 S2 N2 117.3(2)
O5 S2 N2 107.5(2)
O6 S2 C30 105.8(3)
O5 S2 C30 103.0(3)
N2 S2 C30 102.3(3)
O3 S1 O4 119.0(2)
O3 S1 N2 107.9(2)
O4 S1 N2 117.0(2)
O3 S1 C29 103.3(3)
O4 S1 C29 105.0(2)
N2 S1 C29 102.3(2)
C13 O2 C28 117.7(3)
C13 C12 C11 120.1(3)
C3 C2 C1 107.4(3)
C3 C2 C7 128.3(4)
C1 C2 C7 124.2(4)
C3 C2 Ir1 71.7(2)
C1 C2 Ir1 66.89(19)
C7 C2 Ir1 128.5(3)
C17 O1 Ir1 114.6(2)
O2 C13 C14 115.0(3)
O2 C13 C12 123.9(3)
C14 C13 C12 121.1(3)
C15 C16 C11 121.7(3)
C15 C16 C17 124.5(3)
C11 C16 C17 113.7(3)
C15 C14 C13 119.7(3)
N3 C18 C19 108.1(4)
N3 C18 C21 106.3(3)
C19 C18 C21 110.1(4)
N3 C18 C20 110.7(4)
C19 C18 C20 112.7(5)
C21 C18 C20 108.8(4)
C22 N1 Ir1 123.3(2)
C2 C3 C4 108.7(3)
C2 C3 C8 127.1(4)
C4 C3 C8 124.2(4)
C2 C3 Ir1 71.8(2)
C4 C3 Ir1 66.45(19)
C8 C3 Ir1 129.0(3)
C17 N3 C18 127.7(3)
C1 C5 C4 108.1(3)
C1 C5 C10 126.4(4)
C4 C5 C10 125.4(4)
C1 C5 Ir1 70.7(2)
C4 C5 Ir1 69.9(2)
C10 C5 Ir1 126.7(3)
C5 C1 C2 108.1(3)
C5 C1 C6 126.5(4)
C2 C1 C6 125.1(4)
C5 C1 Ir1 70.7(2)
C2 C1 Ir1 74.3(2)
C6 C1 Ir1 125.0(3)
C5 C4 C3 107.3(3)
C5 C4 C9 125.9(4)
C3 C4 C9 125.5(4)
C5 C4 Ir1 70.9(2)
C3 C4 Ir1 74.9(2)
C9 C4 Ir1 129.8(3)
C16 C11 C12 117.8(3)
C16 C11 Ir1 115.5(2)
C12 C11 Ir1 126.7(2)
C14 C15 C16 119.6(3)
O1 C17 N3 120.2(3)
O1 C17 C16 117.7(3)
N3 C17 C16 122.1(3)
C23 C22 N1 115.1(4)
C23 C22 C27 112.5(4)
N1 C22 C27 110.9(3)
C22 C23 C24 113.3(4)
C26 C25 C24 112.5(4)
C22 C27 C26 111.0(4)
C25 C24 C23 112.3(4)
C25 C26 C27 111.9(4)
F3 C29 F1 107.3(5)
F3 C29 F2 108.0(4)
F1 C29 F2 108.5(5)
F3 C29 S1 112.6(4)
F1 C29 S1 111.4(4)
F2 C29 S1 108.9(4)
S2 N2 S1 124.9(2)
F4 C30 F5 109.9(7)
F4 C30 F6 107.4(6)
F5 C30 F6 108.3(7)
F4 C30 S2 111.0(6)
F5 C30 S2 111.2(5)
F6 C30 S2 108.9(5)
C32 O7 C33 118(3)
C31 C32 O7 117(3)
O7 C33 C34 105(2)

loop_
_geom_bond_atom_site_label_1
_geom_bond_atom_site_label_2
_geom_bond_distance
Ir1 C11 2.037(3)
Ir1 C4 2.136(4)
Ir1 O1 2.144(2)
Ir1 C5 2.151(4)
Ir1 N1 2.151(3)
Ir1 C1 2.151(4)
Ir1 C3 2.250(3)
Ir1 C2 2.252(3)
S2 O6 1.415(4)
S2 O5 1.423(3)
S2 N2 1.570(4)
S2 C30 1.839(8)
S1 O3 1.421(4)
S1 O4 1.421(4)
S1 N2 1.571(4)
S1 C29 1.827(6)
O2 C13 1.370(4)
O2 C28 1.428(5)
C12 C13 1.394(5)
C12 C11 1.406(4)
C2 C3 1.409(5)
C2 C1 1.465(6)
C2 C7 1.493(5)
O1 C17 1.275(4)
C13 C14 1.391(5)
C16 C15 1.400(5)
C16 C11 1.403(5)
C16 C17 1.463(5)
C14 C15 1.380(5)
C18 N3 1.488(5)
C18 C19 1.511(7)
C18 C21 1.514(6)
C18 C20 1.520(7)
N1 C22 1.485(5)
C3 C4 1.455(5)
C3 C8 1.501(5)
N3 C17 1.335(4)
C5 C1 1.420(5)
C5 C4 1.438(5)
C5 C10 1.502(6)
C1 C6 1.496(5)
C4 C9 1.503(5)
C22 C23 1.465(6)
C22 C27 1.520(6)
C23 C24 1.520(6)
C25 C26 1.493(7)
C25 C24 1.508(6)
C27 C26 1.524(6)
F3 C29 1.315(6)
F1 C29 1.320(6)
F2 C29 1.327(6)
C30 F4 1.296(8)
C30 F5 1.305(9)
C30 F6 1.319(8)
O7 C32 1.33(3)
O7 C33 1.33(4)
C31 C32 1.23(4)
C33 C34 1.53(4)

loop_
_geom_torsion_atom_site_label_1
_geom_torsion_atom_site_label_2
_geom_torsion_atom_site_label_3
_geom_torsion_atom_site_label_4
_geom_torsion
C11 Ir1 C2 C3 -127.2(3)
C4 Ir1 C2 C3 -36.7(2)
O1 Ir1 C2 C3 149.8(2)
C5 Ir1 C2 C3 -80.5(2)
N1 Ir1 C2 C3 61.4(3)
C1 Ir1 C2 C3 -119.0(3)
C11 Ir1 C2 C1 -8.2(4)
C4 Ir1 C2 C1 82.3(2)
O1 Ir1 C2 C1 -91.2(2)
C5 Ir1 C2 C1 38.5(2)
N1 Ir1 C2 C1 -179.6(2)
C3 Ir1 C2 C1 119.0(3)
C11 Ir1 C2 C7 108.0(4)
C4 Ir1 C2 C7 -161.6(4)
O1 Ir1 C2 C7 25.0(4)
C5 Ir1 C2 C7 154.6(4)
N1 Ir1 C2 C7 -63.5(4)
C1 Ir1 C2 C7 116.2(5)
C3 Ir1 C2 C7 -124.9(5)
C11 Ir1 O1 C17 -7.9(2)
C4 Ir1 O1 C17 124.8(4)
C5 Ir1 O1 C17 80.7(3)
N1 Ir1 O1 C17 -92.3(2)
C1 Ir1 O1 C17 106.0(3)
C3 Ir1 O1 C17 168.5(2)
C2 Ir1 O1 C17 145.4(2)
C28 O2 C13 C14 174.9(3)
C28 O2 C13 C12 -5.7(5)
C11 C12 C13 O2 -178.3(3)
C11 C12 C13 C14 1.2(5)
O2 C13 C14 C15 177.6(3)
C12 C13 C14 C15 -1.9(5)
C11 Ir1 N1 C22 -160.1(3)
C4 Ir1 N1 C22 87.5(3)
O1 Ir1 N1 C22 -81.8(3)
C5 Ir1 N1 C22 108.0(3)
C1 Ir1 N1 C22 15.3(6)
C3 Ir1 N1 C22 48.2(3)
C2 Ir1 N1 C22 16.0(4)
C1 C2 C3 C4 -1.2(4)
C7 C2 C3 C4 -178.6(4)
Ir1 C2 C3 C4 56.3(2)
C1 C2 C3 C8 176.9(4)
C7 C2 C3 C8 -0.5(6)
Ir1 C2 C3 C8 -125.6(4)
C1 C2 C3 Ir1 -57.5(2)
C7 C2 C3 Ir1 125.1(4)
C11 Ir1 C3 C2 132.1(3)
C4 Ir1 C3 C2 120.7(3)
O1 Ir1 C3 C2 -40.6(3)
C5 Ir1 C3 C2 81.0(2)
N1 Ir1 C3 C2 -131.3(2)
C1 Ir1 C3 C2 37.8(2)
C11 Ir1 C3 C4 11.4(4)
O1 Ir1 C3 C4 -161.28(19)
C5 Ir1 C3 C4 -39.7(2)
N1 Ir1 C3 C4 108.0(2)
C1 Ir1 C3 C4 -82.9(2)
C2 Ir1 C3 C4 -120.7(3)
C11 Ir1 C3 C8 -104.5(4)
C4 Ir1 C3 C8 -115.9(5)
O1 Ir1 C3 C8 82.8(4)
C5 Ir1 C3 C8 -155.6(4)
N1 Ir1 C3 C8 -7.9(4)
C1 Ir1 C3 C8 161.2(4)
C2 Ir1 C3 C8 123.4(5)
C19 C18 N3 C17 -72.7(6)
C21 C18 N3 C17 169.1(4)
C20 C18 N3 C17 51.2(6)
C11 Ir1 C5 C1 122.4(2)
C4 Ir1 C5 C1 -118.6(3)
O1 Ir1 C5 C1 42.7(3)
N1 Ir1 C5 C1 -149.9(2)
C3 Ir1 C5 C1 -79.5(2)
C2 Ir1 C5 C1 -38.7(2)
C11 Ir1 C5 C4 -119.0(2)
O1 Ir1 C5 C4 161.34(19)
N1 Ir1 C5 C4 -31.3(3)
C1 Ir1 C5 C4 118.6(3)
C3 Ir1 C5 C4 39.2(2)
C2 Ir1 C5 C4 79.9(2)
C11 Ir1 C5 C10 0.8(4)
C4 Ir1 C5 C10 119.8(5)
O1 Ir1 C5 C10 -78.9(4)
N1 Ir1 C5 C10 88.4(4)
C1 Ir1 C5 C10 -121.6(5)
C3 Ir1 C5 C10 158.9(4)
C2 Ir1 C5 C10 -160.3(4)
C4 C5 C1 C2 5.3(4)
C10 C5 C1 C2 -172.6(3)
Ir1 C5 C1 C2 65.4(2)
C4 C5 C1 C6 -179.9(4)
C10 C5 C1 C6 2.2(6)
Ir1 C5 C1 C6 -119.8(4)
C4 C5 C1 Ir1 -60.1(2)
C10 C5 C1 Ir1 122.0(4)
C3 C2 C1 C5 -2.5(4)
C7 C2 C1 C5 175.0(4)
Ir1 C2 C1 C5 -63.0(2)
C3 C2 C1 C6 -177.4(4)
C7 C2 C1 C6 0.1(6)
Ir1 C2 C1 C6 122.1(4)
C3 C2 C1 Ir1 60.5(2)
C7 C2 C1 Ir1 -121.9(4)
C11 Ir1 C1 C5 -67.8(2)
C4 Ir1 C1 C5 37.6(2)
O1 Ir1 C1 C5 -148.3(2)
N1 Ir1 C1 C5 117.1(4)
C3 Ir1 C1 C5 80.6(2)
C2 Ir1 C1 C5 116.2(3)
C11 Ir1 C1 C2 176.0(2)
C4 Ir1 C1 C2 -78.6(2)
O1 Ir1 C1 C2 95.5(2)
C5 Ir1 C1 C2 -116.2(3)
N1 Ir1 C1 C2 1.0(5)
C3 Ir1 C1 C2 -35.5(2)
C11 Ir1 C1 C6 53.8(4)
C4 Ir1 C1 C6 159.2(4)
O1 Ir1 C1 C6 -26.7(4)
C5 Ir1 C1 C6 121.6(5)
N1 Ir1 C1 C6 -121.2(5)
C3 Ir1 C1 C6 -157.8(4)
C2 Ir1 C1 C6 -122.2(5)
C1 C5 C4 C3 -6.0(4)
C10 C5 C4 C3 172.0(3)
Ir1 C5 C4 C3 -66.7(2)
C1 C5 C4 C9 -173.4(3)
C10 C5 C4 C9 4.5(6)
Ir1 C5 C4 C9 125.9(4)
C1 C5 C4 Ir1 60.7(2)
C10 C5 C4 Ir1 -121.4(4)
C2 C3 C4 C5 4.4(4)
C8 C3 C4 C5 -173.7(3)
Ir1 C3 C4 C5 64.0(2)
C2 C3 C4 C9 172.0(4)
C8 C3 C4 C9 -6.2(6)
Ir1 C3 C4 C9 -128.5(4)
C2 C3 C4 Ir1 -59.6(3)
C8 C3 C4 Ir1 122.3(4)
C11 Ir1 C4 C5 71.1(2)
O1 Ir1 C4 C5 -57.5(5)
N1 Ir1 C4 C5 162.1(2)
C1 Ir1 C4 C5 -37.0(2)
C3 Ir1 C4 C5 -114.8(3)
C2 Ir1 C4 C5 -80.1(2)
C11 Ir1 C4 C3 -174.2(2)
O1 Ir1 C4 C3 57.2(5)
C5 Ir1 C4 C3 114.8(3)
N1 Ir1 C4 C3 -83.1(2)
C1 Ir1 C4 C3 77.8(2)
C2 Ir1 C4 C3 34.7(2)
C11 Ir1 C4 C9 -50.3(4)
O1 Ir1 C4 C9 -178.9(4)
C5 Ir1 C4 C9 -121.3(5)
N1 Ir1 C4 C9 40.8(4)
C1 Ir1 C4 C9 -158.4(4)
C3 Ir1 C4 C9 123.9(5)
C2 Ir1 C4 C9 158.5(5)
C15 C16 C11 C12 -2.2(5)
C17 C16 C11 C12 173.0(3)
C15 C16 C11 Ir1 178.7(3)
C17 C16 C11 Ir1 -6.1(4)
C13 C12 C11 C16 0.9(5)
C13 C12 C11 Ir1 179.8(2)
C4 Ir1 C11 C16 -159.3(2)
O1 Ir1 C11 C16 7.3(2)
C5 Ir1 C11 C16 -122.3(3)
N1 Ir1 C11 C16 91.7(2)
C1 Ir1 C11 C16 -86.7(3)
C3 Ir1 C11 C16 -167.0(3)
C2 Ir1 C11 C16 -81.0(4)
C4 Ir1 C11 C12 21.7(3)
O1 Ir1 C11 C12 -171.7(3)
C5 Ir1 C11 C12 58.7(3)
N1 Ir1 C11 C12 -87.3(3)
C1 Ir1 C11 C12 94.3(3)
C3 Ir1 C11 C12 14.0(5)
C2 Ir1 C11 C12 99.9(4)
C13 C14 C15 C16 0.5(5)
C11 C16 C15 C14 1.6(5)
C17 C16 C15 C14 -173.1(3)
Ir1 O1 C17 N3 -174.6(3)
Ir1 O1 C17 C16 7.1(4)
C18 N3 C17 O1 -2.2(6)
C18 N3 C17 C16 176.0(4)
C15 C16 C17 O1 174.2(3)
C11 C16 C17 O1 -0.9(4)
C15 C16 C17 N3 -4.2(5)
C11 C16 C17 N3 -179.2(3)
Ir1 N1 C22 C23 42.3(5)
Ir1 N1 C22 C27 171.4(3)
N1 C22 C23 C24 -179.1(4)
C27 C22 C23 C24 52.5(6)
C23 C22 C27 C26 -53.8(6)
N1 C22 C27 C26 175.7(4)
C26 C25 C24 C23 50.7(6)
C22 C23 C24 C25 -50.8(6)
C24 C25 C26 C27 -53.0(7)
C22 C27 C26 C25 53.8(6)
O3 S1 C29 F3 -172.1(3)
O4 S1 C29 F3 62.5(4)
N2 S1 C29 F3 -60.1(4)
O3 S1 C29 F1 -51.5(5)
O4 S1 C29 F1 -176.9(4)
N2 S1 C29 F1 60.5(4)
O3 S1 C29 F2 68.2(4)
O4 S1 C29 F2 -57.2(4)
N2 S1 C29 F2 -179.9(4)
O6 S2 N2 S1 -23.3(5)
O5 S2 N2 S1 -159.9(3)
C30 S2 N2 S1 92.0(4)
O3 S1 N2 S2 -154.6(3)
O4 S1 N2 S2 -17.1(4)
C29 S1 N2 S2 96.9(4)
O6 S2 C30 F4 57.3(6)
O5 S2 C30 F4 -177.5(5)
N2 S2 C30 F4 -66.0(6)
O6 S2 C30 F5 180.0(5)
O5 S2 C30 F5 -54.8(6)
N2 S2 C30 F5 56.6(6)
O6 S2 C30 F6 -60.7(6)
O5 S2 C30 F6 64.4(6)
N2 S2 C30 F6 175.9(5)
C33 O7 C32 C31 173(3)
C32 O7 C33 C34 -175(2)
